data_1513759
loop_
_publ_author_name
'Tan, Wei Shyang'
'Prabhakar, Ch'
'Liu, Yi-Hung'
'Peng, Shie-Ming'
'Yang, Jye-Shane'

_publ_section_title
;
 Effects of iptycene scaffolds on the photoluminescence of
 N,N-dimethylaminobenzonitrile and its analogues.
;
_journal_issue 2
_journal_name_full
'Photochemical &amp; photobiological sciences : Official journal of the European Photochemistry Association and the European Society for Photobiology'
_journal_page_first 211
_journal_page_last 223
_journal_paper_doi 10.1039/c3pp50196e
_journal_volume 13
_journal_year 2014
_chemical_formula_sum 'C27 H18 N2'
_chemical_formula_weight 370.43
_chemical_name_systematic
; 
 ? 
;
_space_group_IT_number 61
_symmetry_cell_setting orthorhombic
_symmetry_space_group_name_Hall '-P 2ac 2ab'
_symmetry_space_group_name_H-M 'P b c a'
_atom_sites_solution_hydrogens geom
_atom_sites_solution_primary direct
_atom_sites_solution_secondary difmap
_audit_creation_method SHELXL-97
_cell_angle_alpha 90.00
_cell_angle_beta 90.00
_cell_angle_gamma 90.00
_cell_formula_units_Z 8
_cell_length_a 16.0572(4)
_cell_length_b 13.6979(3)
_cell_length_c 17.9652(4)
_cell_measurement_reflns_used 3642
_cell_measurement_temperature 295(2)
_cell_measurement_theta_max 77.0052
_cell_measurement_theta_min 3.2236
_cell_volume 3951.44(16)
_computing_cell_refinement
; 
CrysAlisPro, Oxford Diffraction Ltd., 
Version 1.171.34.44 (release 25-10-2010 CrysAlis171 .NET) 
(compiled Oct 25 2010,18:11:34) 
Empirical absorption correction using spherical harmonics, 
 implemented in SCALE3 ABSPACK scaling algorithm. 
;
_computing_data_collection
; 
CrysAlisPro, Oxford Diffraction Ltd., 
Version 1.171.34.44 (release 25-10-2010 CrysAlis171 .NET) 
(compiled Oct 25 2010,18:11:34) 
Empirical absorption correction using spherical harmonics, 
 implemented in SCALE3 ABSPACK scaling algorithm. 
;
_computing_data_reduction
; 
CrysAlisPro, Oxford Diffraction Ltd., 
Version 1.171.34.44 (release 25-10-2010 CrysAlis171 .NET) 
(compiled Oct 25 2010,18:11:34) 
Empirical absorption correction using spherical harmonics, 
 implemented in SCALE3 ABSPACK scaling algorithm. 
;
_computing_molecular_graphics SHELXTL
_computing_publication_material SHELXTL
_computing_structure_refinement 'SHELXL-97 (Sheldrick, 1997)'
_computing_structure_solution 'SHELXS-97 (Sheldrick, 1990)'
_diffrn_ambient_temperature 295(2)
_diffrn_measured_fraction_theta_full 0.993
_diffrn_measured_fraction_theta_max 0.993
_diffrn_measurement_device_type 'Oxford Diffraction Gemini A'
_diffrn_measurement_method CCD
_diffrn_radiation_monochromator graphite
_diffrn_radiation_source 'fine-focus sealed tube'
_diffrn_radiation_type CuK\a
_diffrn_radiation_wavelength 1.54178
_diffrn_reflns_av_R_equivalents 0.0253
_diffrn_reflns_av_sigmaI/netI 0.0273
_diffrn_reflns_limit_h_max 19
_diffrn_reflns_limit_h_min -11
_diffrn_reflns_limit_k_max 15
_diffrn_reflns_limit_k_min -16
_diffrn_reflns_limit_l_max 12
_diffrn_reflns_limit_l_min -21
_diffrn_reflns_number 7711
_diffrn_reflns_theta_full 67.96
_diffrn_reflns_theta_max 67.96
_diffrn_reflns_theta_min 4.91
_exptl_absorpt_coefficient_mu 0.564
_exptl_absorpt_correction_T_max 1.00000
_exptl_absorpt_correction_T_min 0.79578
_exptl_absorpt_correction_type multi-scan
_exptl_absorpt_process_details
; 
CrysAlisPro, Oxford Diffraction Ltd., 
Version 1.171.34.44 (release 25-10-2010 CrysAlis171 .NET) 
(compiled Oct 25 2010,18:11:34) 
Empirical absorption correction using spherical harmonics, 
 implemented in SCALE3 ABSPACK scaling algorithm. 
;
_exptl_crystal_density_diffrn 1.245
_exptl_crystal_density_method 'not measured'
_exptl_crystal_F_000 1552
_exptl_crystal_size_max 0.20
_exptl_crystal_size_mid 0.15
_exptl_crystal_size_min 0.10
_refine_diff_density_max 0.173
_refine_diff_density_min -0.225
_refine_diff_density_rms 0.044
_refine_ls_extinction_method none
_refine_ls_goodness_of_fit_ref 1.009
_refine_ls_hydrogen_treatment mixed
_refine_ls_matrix_type full
_refine_ls_number_parameters 266
_refine_ls_number_reflns 3572
_refine_ls_number_restraints 0
_refine_ls_restrained_S_all 1.009
_refine_ls_R_factor_all 0.0658
_refine_ls_R_factor_gt 0.0497
_refine_ls_shift/su_max 0.025
_refine_ls_shift/su_mean 0.002
_refine_ls_structure_factor_coef Fsqd
_refine_ls_weighting_details 'calc w=1/[\s^2^(Fo^2^)+(0.0781P)^2^+0.7365P] where P=(Fo^2^+2Fc^2^)/3'
_refine_ls_weighting_scheme calc
_refine_ls_wR_factor_gt 0.1310
_refine_ls_wR_factor_ref 0.1466
_reflns_number_gt 2691
_reflns_number_total 3572
_reflns_threshold_expression >2sigma(I)
_cod_data_source_file c3pp50196e.txt
_cod_data_source_block ic14848
_cod_depositor_comments
;
The following automatic conversions were performed:

'_symmetry_cell_setting' value 'Orthorhombic' changed to
'orthorhombic' according to
/usr/data/users/saulius/automatic-downloads/current/RSC/lib/dictionaries/cif_core.dic
dictionary named 'cif_core.dic' version 2.4.2 from 2011-04-26.

Automatic conversion script
Id: cif_fix_values 2281 2013-09-26 08:29:07Z andrius 
;
_cod_original_sg_symbol_H-M Pbca
_cod_database_code 1513759

loop_
_symmetry_equiv_pos_as_xyz
'x, y, z'
'-x+1/2, -y, z+1/2'
'-x, y+1/2, -z+1/2'
'x+1/2, -y+1/2, -z'
'-x, -y, -z'
'x-1/2, y, -z-1/2'
'x, -y-1/2, z-1/2'
'-x-1/2, y-1/2, z'

loop_
_atom_site_label
_atom_site_type_symbol
_atom_site_fract_x
_atom_site_fract_y
_atom_site_fract_z
_atom_site_U_iso_or_equiv
_atom_site_adp_type
_atom_site_occupancy
_atom_site_symmetry_multiplicity
_atom_site_calc_flag
_atom_site_refinement_flags
N1 N 0.10748(13) 0.15272(13) 0.41800(9) 0.0556(5) Uani 1 1 d .
N2 N 0.07224(15) 0.19008(16) 0.04422(10) 0.0784(6) Uani 1 1 d .
C1 C 0.14088(12) 0.07011(13) 0.45515(9) 0.0444(4) Uani 1 1 d .
C2 C 0.09725(15) -0.01601(16) 0.45799(14) 0.0666(6) Uani 1 1 d .
H2A H 0.0454 -0.0203 0.4352 0.080 Uiso 1 1 calc R
C3 C 0.12951(18) -0.09627(17) 0.49432(14) 0.0756(7) Uani 1 1 d .
H3A H 0.0995 -0.1543 0.4954 0.091 Uiso 1 1 calc R
C4 C 0.20467(17) -0.09116(16) 0.52847(12) 0.0687(6) Uani 1 1 d .
H4A H 0.2259 -0.1450 0.5536 0.082 Uiso 1 1 calc R
C5 C 0.24879(16) -0.00600(18) 0.52549(14) 0.0790(8) Uani 1 1 d .
H5A H 0.3010 -0.0024 0.5478 0.095 Uiso 1 1 calc R
C6 C 0.21660(15) 0.07505(16) 0.48960(12) 0.0660(6) Uani 1 1 d .
H6A H 0.2466 0.1331 0.4889 0.079 Uiso 1 1 calc R
C7 C 0.09906(11) 0.15844(12) 0.34183(9) 0.0381(4) Uani 1 1 d .
C8 C 0.13329(11) 0.08685(13) 0.29516(10) 0.0430(4) Uani 1 1 d .
H8A H 0.1619 0.0346 0.3161 0.052 Uiso 1 1 calc R
C9 C 0.12546(11) 0.09232(13) 0.21940(10) 0.0429(4) Uani 1 1 d .
H9A H 0.1482 0.0435 0.1897 0.051 Uiso 1 1 calc R
C10 C 0.08361(11) 0.17070(12) 0.18630(9) 0.0387(4) Uani 1 1 d .
C11 C 0.04976(9) 0.24251(12) 0.23214(9) 0.0349(4) Uani 1 1 d .
C12 C 0.05656(9) 0.23654(12) 0.30899(9) 0.0347(4) Uani 1 1 d .
C13 C 0.01537(11) 0.32247(11) 0.34909(9) 0.0384(4) Uani 1 1 d .
H13A H 0.0198 0.3182 0.4034 0.046 Uiso 1 1 calc R
C14 C 0.05634(10) 0.41363(12) 0.31718(10) 0.0406(4) Uani 1 1 d .
C15 C 0.09794(13) 0.48497(14) 0.35650(12) 0.0534(5) Uani 1 1 d .
H15A H 0.1018 0.4813 0.4081 0.064 Uiso 1 1 calc R
C16 C 0.13395(14) 0.56231(15) 0.31834(15) 0.0651(6) Uani 1 1 d .
H16A H 0.1618 0.6109 0.3446 0.078 Uiso 1 1 calc R
C17 C 0.12876(13) 0.56766(15) 0.24186(14) 0.0625(6) Uani 1 1 d .
H17A H 0.1533 0.6196 0.2168 0.075 Uiso 1 1 calc R
C18 C 0.08700(11) 0.49578(14) 0.20214(12) 0.0504(5) Uani 1 1 d .
H18A H 0.0836 0.4993 0.1505 0.060 Uiso 1 1 calc R
C19 C 0.05058(10) 0.41906(12) 0.23979(10) 0.0398(4) Uani 1 1 d .
C20 C 0.00360(11) 0.33318(12) 0.20583(9) 0.0386(4) Uani 1 1 d .
H20A H -0.0007 0.3372 0.1515 0.046 Uiso 1 1 calc R
C21 C -0.08106(11) 0.32951(11) 0.24428(11) 0.0393(4) Uani 1 1 d .
C22 C -0.15824(12) 0.33035(12) 0.21041(12) 0.0484(5) Uani 1 1 d .
H22A H -0.1627 0.3329 0.1588 0.058 Uiso 1 1 calc R
C23 C -0.22925(12) 0.32725(14) 0.25490(14) 0.0590(6) Uani 1 1 d .
H23A H -0.2816 0.3283 0.2328 0.071 Uiso 1 1 calc R
C24 C -0.22266(12) 0.32262(14) 0.33075(14) 0.0599(6) Uani 1 1 d .
H24A H -0.2707 0.3207 0.3596 0.072 Uiso 1 1 calc R
C25 C -0.14518(12) 0.32075(13) 0.36532(12) 0.0507(5) Uani 1 1 d .
H25A H -0.1411 0.3173 0.4169 0.061 Uiso 1 1 calc R
C26 C -0.07444(11) 0.32416(11) 0.32161(10) 0.0402(4) Uani 1 1 d .
C27 C 0.07700(13) 0.17972(14) 0.10715(11) 0.0501(5) Uani 1 1 d .
H1 H 0.1036(14) 0.2021(17) 0.4407(13) 0.063(7) Uiso 1 1 d .

loop_
_atom_site_aniso_label
_atom_site_aniso_U_11
_atom_site_aniso_U_22
_atom_site_aniso_U_33
_atom_site_aniso_U_23
_atom_site_aniso_U_13
_atom_site_aniso_U_12
N1 0.0854(13) 0.0450(9) 0.0366(8) -0.0044(7) -0.0137(8) 0.0213(9)
N2 0.1166(18) 0.0811(14) 0.0374(10) 0.0020(9) -0.0037(10) 0.0083(13)
C1 0.0564(11) 0.0449(10) 0.0319(8) 0.0000(7) -0.0052(8) 0.0085(9)
C2 0.0653(13) 0.0596(13) 0.0748(15) 0.0065(11) -0.0210(11) -0.0029(11)
C3 0.0982(19) 0.0512(12) 0.0775(16) 0.0134(11) -0.0128(14) -0.0091(13)
C4 0.0948(18) 0.0563(13) 0.0551(12) 0.0150(10) -0.0094(13) 0.0179(13)
C5 0.0756(15) 0.0790(17) 0.0825(17) 0.0178(14) -0.0329(14) 0.0092(13)
C6 0.0711(14) 0.0590(13) 0.0678(14) 0.0121(10) -0.0219(12) -0.0063(11)
C7 0.0406(9) 0.0363(8) 0.0373(9) 0.0004(7) -0.0053(7) 0.0008(7)
C8 0.0474(10) 0.0370(9) 0.0446(9) 0.0023(7) -0.0042(8) 0.0074(8)
C9 0.0499(10) 0.0374(9) 0.0414(9) -0.0052(7) 0.0041(8) 0.0060(8)
C10 0.0408(9) 0.0405(9) 0.0347(8) -0.0010(7) 0.0002(7) -0.0028(7)
C11 0.0310(8) 0.0357(8) 0.0379(9) 0.0025(7) -0.0011(7) -0.0012(7)
C12 0.0333(8) 0.0335(8) 0.0373(8) -0.0002(7) -0.0008(7) 0.0004(7)
C13 0.0421(9) 0.0372(8) 0.0358(8) 0.0010(7) 0.0009(7) 0.0053(7)
C14 0.0358(8) 0.0357(9) 0.0503(10) -0.0003(8) -0.0010(8) 0.0052(7)
C15 0.0550(11) 0.0442(10) 0.0610(12) -0.0086(9) -0.0079(9) 0.0026(9)
C16 0.0617(13) 0.0430(11) 0.0905(17) -0.0073(11) -0.0101(12) -0.0086(10)
C17 0.0514(12) 0.0444(11) 0.0916(17) 0.0139(11) -0.0010(11) -0.0077(10)
C18 0.0407(9) 0.0466(11) 0.0640(12) 0.0134(9) -0.0004(9) -0.0003(8)
C19 0.0325(8) 0.0359(8) 0.0510(10) 0.0051(8) -0.0013(7) 0.0038(7)
C20 0.0375(9) 0.0410(9) 0.0373(8) 0.0063(7) -0.0019(7) 0.0009(7)
C21 0.0367(9) 0.0303(8) 0.0509(10) 0.0053(7) -0.0009(8) 0.0011(7)
C22 0.0415(10) 0.0390(9) 0.0649(12) 0.0052(8) -0.0091(9) 0.0012(8)
C23 0.0344(10) 0.0516(11) 0.0910(16) 0.0025(11) -0.0047(10) 0.0005(9)
C24 0.0403(10) 0.0533(11) 0.0861(16) 0.0029(11) 0.0174(11) -0.0003(9)
C25 0.0492(10) 0.0427(10) 0.0601(12) 0.0033(8) 0.0127(9) 0.0037(9)
C26 0.0409(9) 0.0306(8) 0.0491(10) 0.0033(7) 0.0048(8) 0.0034(7)
C27 0.0622(12) 0.0475(11) 0.0406(11) -0.0015(8) 0.0008(9) 0.0030(9)

loop_
_atom_type_symbol
_atom_type_description
_atom_type_scat_dispersion_real
_atom_type_scat_dispersion_imag
_atom_type_scat_source
C C 0.0181 0.0091 'International Tables Vol C Tables 4.2.6.8 and 6.1.1.4'
H H 0.0000 0.0000 'International Tables Vol C Tables 4.2.6.8 and 6.1.1.4'
N N 0.0311 0.0180 'International Tables Vol C Tables 4.2.6.8 and 6.1.1.4'

loop_
_geom_angle_atom_site_label_1
_geom_angle_atom_site_label_2
_geom_angle_atom_site_label_3
_geom_angle
C7 N1 C1 123.35(15)
C6 C1 C2 118.68(18)
C6 C1 N1 120.66(18)
C2 C1 N1 120.66(18)
C1 C2 C3 120.7(2)
C4 C3 C2 120.5(2)
C3 C4 C5 119.2(2)
C4 C5 C6 120.6(2)
C1 C6 C5 120.2(2)
N1 C7 C12 120.68(15)
N1 C7 C8 121.05(16)
C12 C7 C8 118.27(15)
C9 C8 C7 121.35(16)
C8 C9 C10 120.57(16)
C11 C10 C9 118.55(15)
C11 C10 C27 119.83(16)
C9 C10 C27 121.60(16)
C12 C11 C10 121.06(15)
C12 C11 C20 113.30(14)
C10 C11 C20 125.64(14)
C11 C12 C7 120.20(15)
C11 C12 C13 112.90(14)
C7 C12 C13 126.88(14)
C14 C13 C26 105.91(13)
C14 C13 C12 105.46(13)
C26 C13 C12 105.55(13)
C15 C14 C19 120.32(17)
C15 C14 C13 126.69(17)
C19 C14 C13 112.96(15)
C14 C15 C16 119.3(2)
C17 C16 C15 120.51(19)
C16 C17 C18 120.25(19)
C19 C18 C17 119.5(2)
C18 C19 C14 120.07(17)
C18 C19 C20 126.95(17)
C14 C19 C20 112.98(14)
C11 C20 C19 105.33(13)
C11 C20 C21 105.46(13)
C19 C20 C21 106.56(14)
C22 C21 C26 120.50(17)
C22 C21 C20 126.87(18)
C26 C21 C20 112.62(15)
C21 C22 C23 118.80(19)
C24 C23 C22 120.63(19)
C23 C24 C25 120.98(19)
C26 C25 C24 118.76(19)
C25 C26 C21 120.33(17)
C25 C26 C13 126.38(17)
C21 C26 C13 113.29(15)
N2 C27 C10 177.8(2)

loop_
_geom_bond_atom_site_label_1
_geom_bond_atom_site_label_2
_geom_bond_distance
N1 C7 1.377(2)
N1 C1 1.419(2)
N2 C27 1.142(3)
C1 C6 1.366(3)
C1 C2 1.373(3)
C2 C3 1.379(3)
C3 C4 1.356(3)
C4 C5 1.366(3)
C5 C6 1.384(3)
C7 C12 1.399(2)
C7 C8 1.402(2)
C8 C9 1.369(2)
C9 C10 1.399(2)
C10 C11 1.393(2)
C10 C27 1.431(2)
C11 C12 1.387(2)
C11 C20 1.522(2)
C12 C13 1.530(2)
C13 C14 1.523(2)
C13 C26 1.524(2)
C14 C15 1.379(3)
C14 C19 1.395(3)
C15 C16 1.388(3)
C16 C17 1.378(3)
C17 C18 1.389(3)
C18 C19 1.380(2)
C19 C20 1.525(2)
C20 C21 1.526(2)
C21 C22 1.380(3)
C21 C26 1.395(3)
C22 C23 1.393(3)
C23 C24 1.368(3)
C24 C25 1.391(3)
C25 C26 1.382(3)
